data_4087136
loop_
_publ_author_name
'Song, Li-Cheng'
'Lu, Yu'
'Zhu, Liang'
'Li, Qian-Li'

_publ_section_title
;
 Dithiolato- and Diselenolato-Bridged Nickel--Iron Biomimetics for the
 Active Site of [NiFe]Hydrogenases
;
_journal_issue 3
_journal_name_full Organometallics
_journal_page_first 750
_journal_paper_doi 10.1021/acs.organomet.6b00942
_journal_volume 36
_journal_year 2017
_chemical_formula_moiety 'C36 H30 D Fe Ni O3 P2 S2, B F4, C H2 Cl2'
_chemical_formula_sum 'C37 H32 B Cl2 D F4 Fe Ni O3 P2 S2'
_chemical_formula_weight 924.97
_chemical_name_systematic
;
 ? 
;
_space_group_crystal_system monoclinic
_space_group_IT_number 14
_space_group_name_Hall '-P 2ybc'
_space_group_name_H-M_alt 'P 1 21/c 1'
_symmetry_space_group_name_Hall '-P 2ybc'
_symmetry_space_group_name_H-M 'P 1 21/c 1'
_atom_sites_solution_hydrogens geom
_atom_sites_solution_primary direct
_atom_sites_solution_secondary difmap
_audit_creation_date 2016-09-30
_audit_creation_method
;
Olex2 1.2
(compiled 2015.09.30 svn.r3233 for OlexSys, GUI svn.r5155)
;
_cell_angle_alpha 90.00
_cell_angle_beta 90.590(2)
_cell_angle_gamma 90.00
_cell_formula_units_Z 4
_cell_length_a 15.1372(3)
_cell_length_b 10.1875(2)
_cell_length_c 24.8639(6)
_cell_measurement_reflns_used 5545
_cell_measurement_temperature 100.00(10)
_cell_measurement_theta_max 73.8640
_cell_measurement_theta_min 4.5510
_cell_volume 3834.06(14)
_computing_cell_refinement 'CrysAlisPro 1.171.38.41 (Rigaku OD, 2015)'
_computing_data_collection 'CrysAlisPro 1.171.38.41 (Rigaku OD, 2015)'
_computing_data_reduction 'CrysAlisPro 1.171.38.41 (Rigaku OD, 2015)'
_computing_molecular_graphics 'Olex2 (Dolomanov et al., 2009)'
_computing_publication_material 'Olex2 (Dolomanov et al., 2009)'
_computing_structure_refinement 'XL (Sheldrick, 2008)'
_computing_structure_solution 'SIR2004 (Burla et al., 2007)'
_diffrn_ambient_environment N~2~
_diffrn_ambient_temperature 100.00(10)
_diffrn_detector 'CCD plate'
_diffrn_detector_area_resol_mean 5.2740
_diffrn_detector_type AtlasS2
_diffrn_measured_fraction_theta_full 1.000
_diffrn_measured_fraction_theta_max 1.000
_diffrn_measurement_details
;
List of Runs (angles in degrees, time in seconds):

  # Type    Start    End  Width  t~exp~   \w     \q     \k     \f   Frames
--------------------------------------------------------------------------
  1  \w     27.00  70.00   1.00    9.93    --   41.49 -57.00-150.00   43
  2  \w     35.00 136.00   1.00   39.70    --  107.08 -61.00-150.00  101
  3  \w    117.00 171.00   1.00   39.70    --  107.08  15.00  90.00   54
  4  \w     97.00 165.00   1.00   39.70    --  107.08 125.00 -30.00   68
  5  \w     87.00 163.00   1.00   39.70    --  107.08  45.00 150.00   76
  6  \w     68.00 109.00   1.00   39.70    --  107.08 -95.00 120.00   41
  7  \w     43.00 116.00   1.00   39.70    --  107.08-125.00  90.00   73
  8  \w     35.00  61.00   1.00   39.70    --  107.08 -95.00 120.00   26
  9  \w     54.00  80.00   1.00   39.70    --  107.08  15.00  90.00   26
 10  \w    -65.00  -3.00   1.00    9.93    --  -41.49 125.00-180.00   62
 11  \w    -95.00 -66.00   1.00    9.93    --  -41.49 125.00-120.00   29
 12  \w   -108.00 -19.00   1.00    9.93    --  -41.49 -38.00  30.00   89
 13  \w   -114.00 -89.00   1.00    9.93    --  -41.49-142.00 -97.00   25
;
_diffrn_measurement_device 'four-circle diffractometer'
_diffrn_measurement_device_type 'SuperNova, Dual, Cu at zero, AtlasS2'
_diffrn_measurement_method '\w scans'
_diffrn_orient_matrix_type 'CrysAlisPro convention (1999,Acta A55,543-557)'
_diffrn_orient_matrix_UB_11 -0.0514402000
_diffrn_orient_matrix_UB_12 0.0545103000
_diffrn_orient_matrix_UB_13 -0.0488965000
_diffrn_orient_matrix_UB_21 -0.0242789000
_diffrn_orient_matrix_UB_22 -0.1410006000
_diffrn_orient_matrix_UB_23 -0.0171742000
_diffrn_orient_matrix_UB_31 -0.0842690000
_diffrn_orient_matrix_UB_32 0.0072080000
_diffrn_orient_matrix_UB_33 0.0339950000
_diffrn_radiation_monochromator mirror
_diffrn_radiation_probe x-ray
_diffrn_radiation_type CuK\a
_diffrn_radiation_wavelength 1.54184
_diffrn_reflns_av_R_equivalents 0.0461
_diffrn_reflns_av_unetI/netI 0.0601
_diffrn_reflns_limit_h_max 15
_diffrn_reflns_limit_h_min -18
_diffrn_reflns_limit_k_max 12
_diffrn_reflns_limit_k_min -11
_diffrn_reflns_limit_l_max 29
_diffrn_reflns_limit_l_min -26
_diffrn_reflns_number 15143
_diffrn_reflns_theta_full 67.08
_diffrn_reflns_theta_max 67.08
_diffrn_reflns_theta_min 3.56
_diffrn_source 'micro-focus sealed X-ray tube'
_diffrn_source_type 'SuperNova (Cu) X-ray Source'
_exptl_absorpt_coefficient_mu 7.223
_exptl_absorpt_correction_T_max 1.00000
_exptl_absorpt_correction_T_min 0.40087
_exptl_absorpt_correction_type multi-scan
_exptl_absorpt_process_details
;
CrysAlisPro 1.171.38.41 (Rigaku Oxford Diffraction, 2015)
Empirical absorption correction using spherical harmonics,
 implemented in SCALE3 ABSPACK scaling algorithm.
;
_exptl_crystal_colour brown
_exptl_crystal_colour_primary brown
_exptl_crystal_density_diffrn 1.602
_exptl_crystal_density_method 'not measured'
_exptl_crystal_description block
_exptl_crystal_F_000 1880
_exptl_crystal_size_max 0.25
_exptl_crystal_size_mid 0.22
_exptl_crystal_size_min 0.2
_refine_diff_density_max 1.255
_refine_diff_density_min -0.818
_refine_diff_density_rms 0.104
_refine_ls_extinction_method none
_refine_ls_goodness_of_fit_ref 1.020
_refine_ls_hydrogen_treatment mixed
_refine_ls_matrix_type full
_refine_ls_number_parameters 492
_refine_ls_number_reflns 6838
_refine_ls_number_restraints 33
_refine_ls_restrained_S_all 1.044
_refine_ls_R_factor_all 0.0671
_refine_ls_R_factor_gt 0.0534
_refine_ls_shift/su_max 0.001
_refine_ls_shift/su_mean 0.000
_refine_ls_structure_factor_coef Fsqd
_refine_ls_weighting_details 'calc w=1/[\s^2^(Fo^2^)+(0.0846P)^2^+3.8213P] where P=(Fo^2^+2Fc^2^)/3'
_refine_ls_weighting_scheme calc
_refine_ls_wR_factor_gt 0.1373
_refine_ls_wR_factor_ref 0.1483
_reflns_number_gt 5535
_reflns_number_total 6838
_reflns_threshold_expression >2sigma(I)
_cod_data_source_file om6b00942_si_002.cif
_cod_data_source_block 4a
_cod_original_cell_volume 3834.07(15)
_cod_database_code 4087136
_reflns_odcompleteness_completeness 99.94
_reflns_odcompleteness_iscentric 1
_reflns_odcompleteness_theta 66.97
_olex2_refinement_description
;
1. Fixed Uiso
 At 1.2 times of:
  All C(H) groups, All C(H,H) groups
2. Restrained distances
 F2-B1 \\sim B1-F2'
 with sigma of 0.02
 F1'-B1 \\sim B1-F1
 with sigma of 0.02
 F3'-B1 \\sim B1-F3
 with sigma of 0.02
 F1'-F3' \\sim F3'-F2'
 with sigma of 0.02
 F3'-F2' \\sim F2'-F1'
 with sigma of 0.02
 F3'-F1' \\sim F1'-F2'
 with sigma of 0.02
 F1-F3 \\sim F3-F2
 with sigma of 0.02
 F2-F1 \\sim F1-F3
 with sigma of 0.02
 F2-F3 \\sim F3-F1
 with sigma of 0.02
3. Uiso/Uaniso restraints and constraints
Uanis(F1') \\sim Ueq, Uanis(F1) \\sim Ueq, Uanis(F3) \\sim Ueq, Uanis(F2) \\sim
Ueq: with sigma of 0.005 and sigma for terminal atoms of 0.002
Uanis(F2) = Uanis(F2')
Uanis(F1') = Uanis(F1)
Uanis(F3') = Uanis(F3)
4. Others
 Sof(F1')=Sof(F3')=Sof(F2')=1-FVAR(1)
 Sof(F3)=Sof(F2)=Sof(F1)=FVAR(1)
5.a Secondary CH2 refined with riding coordinates:
 C31(H31A,H31B), C32(H32A,H32B), C33(H33A,H33B), C37(H37A,H37B)
5.b Aromatic/amide H refined with riding coordinates:
 C2(H2), C3(H3), C4(H4), C5(H5), C6(H6), C8(H8), C9(H9), C10(H10), C11(H11),
 C12(H12), C15(H15), C16(H16), C17(H17), C18(H18), C20(H20), C21(H21), C22(H22),
  C23(H23), C24(H24), C26(H26), C27(H27), C28(H28), C29(H29), C30(H30)
;
_olex2_date_sample_data_collection 2016-09-26
_olex2_submission_special_instructions 'No special instructions were received'
_oxdiff_exptl_absorpt_empirical_details
;
Empirical correction (ABSPACK) includes:
- Absorption correction using spherical harmonics
- Frame scaling
;
_oxdiff_exptl_absorpt_empirical_full_max 1.783
_oxdiff_exptl_absorpt_empirical_full_min 0.467

loop_
_space_group_symop_id
_space_group_symop_operation_xyz
1 'x, y, z'
2 '-x, y+1/2, -z+1/2'
3 '-x, -y, -z'
4 'x, -y-1/2, z-1/2'

loop_
_atom_site_label
_atom_site_type_symbol
_atom_site_fract_x
_atom_site_fract_y
_atom_site_fract_z
_atom_site_U_iso_or_equiv
_atom_site_adp_type
_atom_site_occupancy
_atom_site_calc_flag
_atom_site_disorder_assembly
_atom_site_disorder_group
_atom_site_refinement_flags_posn
_atom_site_refinement_flags_adp
Ni1 Ni 0.70978(4) 0.44509(6) 0.39499(3) 0.01690(17) Uani 1 d . . . .
Fe1 Fe 0.58986(4) 0.49784(6) 0.32172(3) 0.02086(18) Uani 1 d . . . .
S1 S 0.71279(6) 0.62286(9) 0.34441(4) 0.0214(2) Uani 1 d . . . .
S2 S 0.56925(6) 0.48791(10) 0.41362(4) 0.0222(2) Uani 1 d . . . .
P1 P 0.84630(6) 0.40426(9) 0.37766(4) 0.0162(2) Uani 1 d . . . .
P2 P 0.70717(6) 0.26948(10) 0.44260(4) 0.0187(2) Uani 1 d . . . .
O1 O 0.4507(2) 0.2976(4) 0.31058(15) 0.0401(8) Uani 1 d . . . .
O2 O 0.4754(2) 0.7262(4) 0.29871(15) 0.0405(8) Uani 1 d . . . .
O3 O 0.6671(2) 0.4635(4) 0.21530(13) 0.0412(8) Uani 1 d . . . .
C1 C 0.8707(3) 0.3947(4) 0.30628(15) 0.0214(8) Uani 1 d . . . .
C2 C 0.8615(3) 0.2739(4) 0.27995(17) 0.0272(9) Uani 1 d . . . .
H2 H 0.8462 0.1993 0.2993 0.033 Uiso 1 calc . . R .
C3 C 0.8752(3) 0.2655(5) 0.22477(17) 0.0318(10) Uani 1 d . . . .
H3 H 0.8713 0.1849 0.2073 0.038 Uiso 1 calc . . R .
C4 C 0.8947(3) 0.3788(5) 0.19592(18) 0.0349(11) Uani 1 d . . . .
H4 H 0.9023 0.3741 0.1589 0.042 Uiso 1 calc . . R .
C5 C 0.9029(3) 0.4979(5) 0.22178(18) 0.0303(10) Uani 1 d . . . .
H5 H 0.9163 0.5729 0.2021 0.036 Uiso 1 calc . . R .
C6 C 0.8914(3) 0.5066(4) 0.27699(17) 0.0242(9) Uani 1 d . . . .
H6 H 0.8974 0.5870 0.2943 0.029 Uiso 1 calc . . R .
C7 C 0.9239(3) 0.5177(4) 0.40855(16) 0.0186(8) Uani 1 d . . . .
C8 C 1.0104(3) 0.5324(4) 0.38951(17) 0.0236(8) Uani 1 d . . . .
H8 H 1.0286 0.4874 0.3590 0.028 Uiso 1 calc . . R .
C9 C 1.0681(3) 0.6149(4) 0.41688(18) 0.0268(9) Uani 1 d . . . .
H9 H 1.1253 0.6263 0.4043 0.032 Uiso 1 calc . . R .
C10 C 1.0420(3) 0.6802(4) 0.46242(17) 0.0260(9) Uani 1 d . . . .
H10 H 1.0813 0.7359 0.4802 0.031 Uiso 1 calc . . R .
C11 C 0.9573(3) 0.6633(4) 0.48201(17) 0.0235(8) Uani 1 d . . . .
H11 H 0.9403 0.7059 0.5133 0.028 Uiso 1 calc . . R .
C12 C 0.8982(3) 0.5829(4) 0.45484(16) 0.0212(8) Uani 1 d . . . .
H12 H 0.8411 0.5725 0.4676 0.025 Uiso 1 calc . . R .
C13 C 0.8743(3) 0.2419(4) 0.40349(16) 0.0201(8) Uani 1 d . . . .
C14 C 0.8076(3) 0.1759(4) 0.43056(16) 0.0221(8) Uani 1 d . . . .
C15 C 0.8218(3) 0.0477(5) 0.4481(2) 0.0339(10) Uani 1 d . . . .
H15 H 0.7763 0.0006 0.4639 0.041 Uiso 1 calc . . R .
C16 C 0.9038(4) -0.0088(4) 0.4418(2) 0.0391(12) Uani 1 d . . . .
H16 H 0.9138 -0.0937 0.4542 0.047 Uiso 1 calc . . R .
C17 C 0.9714(3) 0.0597(5) 0.41706(19) 0.0336(11) Uani 1 d . . . .
H17 H 1.0269 0.0214 0.4137 0.040 Uiso 1 calc . . R .
C18 C 0.9566(3) 0.1847(4) 0.39739(17) 0.0261(9) Uani 1 d . . . .
H18 H 1.0015 0.2301 0.3802 0.031 Uiso 1 calc . . R .
C19 C 0.6166(3) 0.1621(4) 0.42385(16) 0.0217(8) Uani 1 d . . . .
C20 C 0.6171(3) 0.1069(4) 0.37261(18) 0.0272(9) Uani 1 d . . . .
H20 H 0.6662 0.1167 0.3509 0.033 Uiso 1 calc . . R .
C21 C 0.5443(3) 0.0375(4) 0.35409(19) 0.0292(9) Uani 1 d . . . .
H21 H 0.5446 0.0007 0.3199 0.035 Uiso 1 calc . . R .
C22 C 0.4711(3) 0.0227(5) 0.3866(2) 0.0317(10) Uani 1 d . . . .
H22 H 0.4220 -0.0236 0.3742 0.038 Uiso 1 calc . . R .
C23 C 0.4714(3) 0.0765(5) 0.43699(19) 0.0317(10) Uani 1 d . . . .
H23 H 0.4224 0.0657 0.4589 0.038 Uiso 1 calc . . R .
C24 C 0.5426(3) 0.1459(4) 0.45563(18) 0.0274(9) Uani 1 d . . . .
H24 H 0.5416 0.1824 0.4899 0.033 Uiso 1 calc . . R .
C25 C 0.7016(3) 0.2955(5) 0.51523(17) 0.0270(9) Uani 1 d . . . .
C26 C 0.6859(3) 0.4206(6) 0.53477(18) 0.0339(11) Uani 1 d . . . .
H26 H 0.6782 0.4906 0.5112 0.041 Uiso 1 calc . . R .
C27 C 0.6819(3) 0.4404(7) 0.5905(2) 0.0476(16) Uani 1 d . . . .
H27 H 0.6703 0.5238 0.6039 0.057 Uiso 1 calc . . R .
C28 C 0.6949(3) 0.3381(8) 0.62516(19) 0.057(2) Uani 1 d . . . .
H28 H 0.6924 0.3523 0.6621 0.068 Uiso 1 calc . . R .
C29 C 0.7120(4) 0.2130(8) 0.6057(2) 0.0541(18) Uani 1 d . . . .
H29 H 0.7213 0.1439 0.6295 0.065 Uiso 1 calc . . R .
C30 C 0.7150(3) 0.1910(6) 0.55078(19) 0.0393(12) Uani 1 d . . . .
H30 H 0.7260 0.1072 0.5376 0.047 Uiso 1 calc . . R .
C31 C 0.5578(3) 0.6548(5) 0.43896(19) 0.0305(10) Uani 1 d . . . .
H31A H 0.5113 0.6979 0.4185 0.037 Uiso 1 calc . . R .
H31B H 0.5385 0.6500 0.4760 0.037 Uiso 1 calc . . R .
C32 C 0.6393(3) 0.7402(5) 0.4371(2) 0.0345(11) Uani 1 d . . . .
H32A H 0.6855 0.6987 0.4584 0.041 Uiso 1 calc . . R .
H32B H 0.6259 0.8237 0.4539 0.041 Uiso 1 calc . . R .
C33 C 0.6749(3) 0.7666(4) 0.3815(2) 0.0321(10) Uani 1 d . . . .
H33A H 0.7238 0.8277 0.3849 0.038 Uiso 1 calc . . R .
H33B H 0.6290 0.8094 0.3604 0.038 Uiso 1 calc . . R .
C34 C 0.5045(3) 0.3741(5) 0.31413(18) 0.0282(9) Uani 1 d . . . .
C35 C 0.5186(3) 0.6383(5) 0.30799(17) 0.0266(9) Uani 1 d . . . .
C36 C 0.6360(3) 0.4777(5) 0.25559(18) 0.0281(9) Uani 1 d . . . .
F3 F 0.1864(5) 0.0661(8) 0.4040(3) 0.097(2) Uani 0.678(5) d A 1 D U
F2 F 0.2351(5) 0.2025(8) 0.4662(2) 0.0771(17) Uani 0.678(5) d A 1 D U
F1 F 0.2955(4) 0.2091(6) 0.3830(2) 0.0701(14) Uani 0.678(5) d A 1 D U
F1' F 0.3062(7) 0.2711(12) 0.4204(5) 0.0701(14) Uani 0.322(5) d A 2 D U
F3' F 0.2490(11) 0.1137(15) 0.3762(6) 0.097(2) Uani 0.322(5) d A 2 D .
Cl1 Cl 0.29045(9) 0.45892(15) 0.24583(6) 0.0508(3) Uani 1 d . . . .
Cl2 Cl 0.10985(9) 0.36829(15) 0.25488(6) 0.0525(4) Uani 1 d . . . .
C37 C 0.2194(3) 0.3418(6) 0.2758(2) 0.0439(12) Uani 1 d . . . .
H37A H 0.2377 0.2541 0.2657 0.053 Uiso 1 calc . . R .
H37B H 0.2236 0.3489 0.3147 0.053 Uiso 1 calc . . R .
D D 0.655(4) 0.386(6) 0.337(2) 0.038(14) Uiso 1 d . . . .
F2' F 0.2122(10) 0.1480(15) 0.4627(5) 0.0771(17) Uani 0.322(5) d A 2 D .
B1 B 0.2228(4) 0.1935(6) 0.4141(2) 0.0350(12) Uani 1 d . . D .
F4 F 0.1601(2) 0.2815(5) 0.39652(18) 0.0826(15) Uani 1 d A . . .

loop_
_atom_site_aniso_label
_atom_site_aniso_U_11
_atom_site_aniso_U_22
_atom_site_aniso_U_33
_atom_site_aniso_U_23
_atom_site_aniso_U_13
_atom_site_aniso_U_12
Ni1 0.0158(3) 0.0187(3) 0.0162(3) 0.0007(2) -0.0002(2) 0.0003(2)
Fe1 0.0184(3) 0.0240(3) 0.0201(3) 0.0013(2) -0.0029(2) 0.0016(2)
S1 0.0215(5) 0.0189(4) 0.0238(5) 0.0031(4) -0.0002(4) 0.0003(4)
S2 0.0185(5) 0.0261(5) 0.0221(5) 0.0003(4) 0.0022(4) 0.0025(4)
P1 0.0158(4) 0.0190(4) 0.0138(5) -0.0006(3) -0.0005(3) 0.0003(4)
P2 0.0184(5) 0.0216(5) 0.0158(5) 0.0022(4) -0.0020(4) -0.0032(4)
O1 0.0327(18) 0.0416(19) 0.046(2) 0.0016(16) -0.0078(15) -0.0090(16)
O2 0.0320(18) 0.042(2) 0.047(2) 0.0161(16) 0.0028(15) 0.0133(16)
O3 0.0363(18) 0.067(2) 0.0198(18) -0.0048(16) 0.0007(14) -0.0024(17)
C1 0.0191(19) 0.031(2) 0.0140(19) -0.0021(16) -0.0013(15) 0.0002(16)
C2 0.032(2) 0.028(2) 0.021(2) -0.0013(17) 0.0016(17) -0.0027(18)
C3 0.041(3) 0.038(2) 0.017(2) -0.0088(18) 0.0018(19) -0.005(2)
C4 0.039(3) 0.050(3) 0.016(2) -0.0043(19) 0.0023(18) -0.001(2)
C5 0.033(2) 0.036(2) 0.021(2) 0.0067(18) 0.0067(18) -0.0017(19)
C6 0.025(2) 0.026(2) 0.022(2) -0.0005(16) 0.0015(17) 0.0019(16)
C7 0.0157(18) 0.0205(18) 0.020(2) 0.0024(15) -0.0030(15) -0.0011(15)
C8 0.019(2) 0.031(2) 0.021(2) -0.0005(17) -0.0019(16) 0.0011(17)
C9 0.0176(19) 0.034(2) 0.029(2) 0.0063(18) -0.0017(17) -0.0041(17)
C10 0.028(2) 0.023(2) 0.027(2) 0.0041(17) -0.0127(17) -0.0040(17)
C11 0.027(2) 0.0209(19) 0.022(2) -0.0015(16) -0.0065(16) 0.0019(16)
C12 0.0202(19) 0.0230(19) 0.020(2) 0.0043(16) -0.0011(15) 0.0002(16)
C13 0.025(2) 0.0188(18) 0.0168(19) -0.0007(15) -0.0048(15) -0.0002(15)
C14 0.023(2) 0.0227(19) 0.021(2) 0.0005(16) -0.0066(16) 0.0004(16)
C15 0.036(3) 0.025(2) 0.041(3) 0.009(2) -0.008(2) -0.0014(19)
C16 0.048(3) 0.021(2) 0.049(3) 0.006(2) -0.013(2) 0.009(2)
C17 0.034(2) 0.031(2) 0.036(3) -0.007(2) -0.006(2) 0.015(2)
C18 0.026(2) 0.031(2) 0.022(2) -0.0037(17) 0.0002(16) 0.0041(18)
C19 0.0219(19) 0.0202(19) 0.023(2) 0.0018(16) -0.0048(16) -0.0017(16)
C20 0.029(2) 0.026(2) 0.027(2) 0.0010(17) -0.0008(18) -0.0021(17)
C21 0.031(2) 0.024(2) 0.033(2) -0.0065(18) -0.0052(19) -0.0029(18)
C22 0.025(2) 0.034(2) 0.036(3) 0.003(2) -0.0081(19) -0.0058(19)
C23 0.023(2) 0.037(2) 0.034(2) 0.005(2) 0.0034(18) -0.0018(19)
C24 0.028(2) 0.030(2) 0.024(2) -0.0003(17) -0.0009(17) -0.0007(18)
C25 0.0163(19) 0.045(3) 0.019(2) 0.0025(18) -0.0001(15) -0.0124(18)
C26 0.020(2) 0.059(3) 0.023(2) -0.006(2) 0.0005(17) -0.002(2)
C27 0.021(2) 0.100(5) 0.022(3) -0.024(3) 0.0025(18) -0.008(3)
C28 0.026(2) 0.132(6) 0.013(2) -0.005(3) 0.0014(18) -0.038(3)
C29 0.038(3) 0.099(5) 0.025(3) 0.021(3) -0.011(2) -0.040(3)
C30 0.034(2) 0.054(3) 0.029(3) 0.012(2) -0.0061(19) -0.025(2)
C31 0.031(2) 0.032(2) 0.029(2) -0.0051(19) 0.0033(18) 0.0080(19)
C32 0.037(3) 0.028(2) 0.039(3) -0.013(2) 0.002(2) 0.0038(19)
C33 0.033(2) 0.021(2) 0.042(3) -0.0037(19) -0.002(2) 0.0040(18)
C34 0.026(2) 0.032(2) 0.026(2) -0.0011(18) -0.0056(17) 0.0045(19)
C35 0.022(2) 0.033(2) 0.025(2) 0.0055(18) -0.0008(16) 0.0014(18)
C36 0.028(2) 0.035(2) 0.022(2) -0.0007(18) -0.0093(18) 0.0006(18)
F3 0.100(3) 0.092(3) 0.099(3) -0.0101(19) -0.0024(19) -0.0013(19)
F2 0.083(2) 0.083(3) 0.066(2) -0.0034(18) -0.0067(17) -0.0028(19)
F1 0.0646(18) 0.0739(19) 0.0718(19) 0.0082(13) 0.0052(13) 0.0073(13)
F1' 0.0646(18) 0.0739(19) 0.0718(19) 0.0082(13) 0.0052(13) 0.0073(13)
F3' 0.100(3) 0.092(3) 0.099(3) -0.0101(19) -0.0024(19) -0.0013(19)
Cl1 0.0433(7) 0.0607(8) 0.0486(8) 0.0155(6) 0.0070(6) 0.0001(6)
Cl2 0.0391(7) 0.0514(8) 0.0670(9) -0.0098(7) -0.0030(6) 0.0070(6)
C37 0.039(3) 0.046(3) 0.046(3) 0.007(2) 0.001(2) 0.005(2)
F2' 0.083(2) 0.083(3) 0.066(2) -0.0034(18) -0.0067(17) -0.0028(19)
B1 0.037(3) 0.049(3) 0.020(2) 0.007(2) 0.005(2) 0.009(2)
F4 0.0407(19) 0.115(4) 0.093(3) 0.060(3) 0.0206(19) 0.033(2)

loop_
_atom_type_symbol
_atom_type_description
_atom_type_scat_dispersion_real
_atom_type_scat_dispersion_imag
_atom_type_scat_source
C C 0.0181 0.0091 'International Tables Vol C Tables 4.2.6.8 and 6.1.1.4'
D D 0.0000 0.0000 'International Tables Vol C Tables 4.2.6.8 and 6.1.1.4'
B B 0.0090 0.0039 'International Tables Vol C Tables 4.2.6.8 and 6.1.1.4'
Cl Cl 0.3639 0.7018 'International Tables Vol C Tables 4.2.6.8 and 6.1.1.4'
F F 0.0727 0.0534 'International Tables Vol C Tables 4.2.6.8 and 6.1.1.4'
Fe Fe -1.1336 3.1974 'International Tables Vol C Tables 4.2.6.8 and 6.1.1.4'
H H 0.0000 0.0000 'International Tables Vol C Tables 4.2.6.8 and 6.1.1.4'
Ni Ni -3.0029 0.5091 'International Tables Vol C Tables 4.2.6.8 and 6.1.1.4'
O O 0.0492 0.0322 'International Tables Vol C Tables 4.2.6.8 and 6.1.1.4'
P P 0.2955 0.4335 'International Tables Vol C Tables 4.2.6.8 and 6.1.1.4'
S S 0.3331 0.5567 'International Tables Vol C Tables 4.2.6.8 and 6.1.1.4'

loop_
_geom_angle_atom_site_label_1
_geom_angle_atom_site_label_2
_geom_angle_atom_site_label_3
_geom_angle
S1 Ni1 S2 89.03(4)
P1 Ni1 S1 91.09(4)
P1 Ni1 S2 179.47(5)
P2 Ni1 S1 178.71(5)
P2 Ni1 S2 91.46(4)
P2 Ni1 P1 88.43(4)
D Ni1 S1 79.9(18)
D Ni1 S2 78.1(17)
D Ni1 P1 102.4(17)
D Ni1 P2 99.1(18)
S2 Fe1 S1 84.24(4)
C34 Fe1 S1 167.35(14)
C34 Fe1 S2 88.23(14)
C34 Fe1 C35 96.1(2)
C35 Fe1 S1 94.95(14)
C35 Fe1 S2 97.69(14)
C36 Fe1 S1 88.12(15)
C36 Fe1 S2 162.38(15)
C36 Fe1 C34 96.2(2)
C36 Fe1 C35 98.8(2)
D Fe1 S1 81(2)
D Fe1 S2 79.5(19)
D Fe1 C34 88(2)
D Fe1 C35 175(2)
D Fe1 C36 83.6(19)
Ni1 S1 Fe1 70.53(4)
C33 S1 Ni1 111.21(16)
C33 S1 Fe1 107.92(16)
Ni1 S2 Fe1 70.35(4)
C31 S2 Ni1 110.48(15)
C31 S2 Fe1 108.39(16)
C1 P1 Ni1 114.19(13)
C1 P1 C13 104.27(19)
C7 P1 Ni1 114.25(13)
C7 P1 C1 108.08(19)
C7 P1 C13 106.39(18)
C13 P1 Ni1 108.92(14)
C14 P2 Ni1 109.01(14)
C14 P2 C25 106.59(19)
C19 P2 Ni1 112.31(13)
C19 P2 C14 105.79(19)
C19 P2 C25 107.41(19)
C25 P2 Ni1 115.18(16)
C2 C1 P1 118.9(3)
C6 C1 P1 121.1(3)
C6 C1 C2 119.8(4)
C1 C2 H2 120.0
C3 C2 C1 120.0(4)
C3 C2 H2 120.0
C2 C3 H3 120.3
C2 C3 C4 119.4(4)
C4 C3 H3 120.3
C3 C4 H4 119.7
C5 C4 C3 120.6(4)
C5 C4 H4 119.7
C4 C5 H5 119.8
C4 C5 C6 120.3(4)
C6 C5 H5 119.8
C1 C6 H6 120.1
C5 C6 C1 119.8(4)
C5 C6 H6 120.1
C8 C7 P1 121.8(3)
C12 C7 P1 118.0(3)
C12 C7 C8 120.0(4)
C7 C8 H8 120.5
C9 C8 C7 119.0(4)
C9 C8 H8 120.5
C8 C9 H9 119.6
C10 C9 C8 120.8(4)
C10 C9 H9 119.6
C9 C10 H10 119.9
C9 C10 C11 120.3(4)
C11 C10 H10 119.9
C10 C11 H11 120.1
C12 C11 C10 119.8(4)
C12 C11 H11 120.1
C7 C12 H12 119.9
C11 C12 C7 120.1(4)
C11 C12 H12 119.9
C14 C13 P1 116.2(3)
C18 C13 P1 123.3(3)
C18 C13 C14 120.5(4)
C13 C14 P2 115.9(3)
C13 C14 C15 119.6(4)
C15 C14 P2 124.5(4)
C14 C15 H15 120.2
C16 C15 C14 119.5(5)
C16 C15 H15 120.2
C15 C16 H16 119.7
C15 C16 C17 120.6(4)
C17 C16 H16 119.7
C16 C17 H17 119.9
C18 C17 C16 120.1(4)
C18 C17 H17 119.9
C13 C18 H18 120.3
C17 C18 C13 119.5(4)
C17 C18 H18 120.3
C20 C19 P2 117.9(3)
C24 C19 P2 122.6(3)
C24 C19 C20 119.0(4)
C19 C20 H20 120.0
C21 C20 C19 120.0(4)
C21 C20 H20 120.0
C20 C21 H21 120.0
C20 C21 C22 120.0(4)
C22 C21 H21 120.0
C21 C22 H22 120.2
C23 C22 C21 119.7(4)
C23 C22 H22 120.2
C22 C23 H23 119.6
C24 C23 C22 120.9(4)
C24 C23 H23 119.6
C19 C24 H24 119.7
C23 C24 C19 120.5(4)
C23 C24 H24 119.7
C26 C25 P2 119.3(4)
C26 C25 C30 120.2(4)
C30 C25 P2 120.4(4)
C25 C26 H26 120.4
C25 C26 C27 119.3(5)
C27 C26 H26 120.4
C26 C27 H27 119.8
C28 C27 C26 120.4(6)
C28 C27 H27 119.8
C27 C28 H28 119.8
C27 C28 C29 120.4(5)
C29 C28 H28 119.8
C28 C29 H29 120.0
C30 C29 C28 120.1(6)
C30 C29 H29 120.0
C25 C30 H30 120.2
C29 C30 C25 119.6(6)
C29 C30 H30 120.2
S2 C31 H31A 108.2
S2 C31 H31B 108.2
H31A C31 H31B 107.3
C32 C31 S2 116.5(3)
C32 C31 H31A 108.2
C32 C31 H31B 108.2
C31 C32 H32A 108.4
C31 C32 H32B 108.4
C31 C32 C33 115.4(4)
H32A C32 H32B 107.5
C33 C32 H32A 108.4
C33 C32 H32B 108.4
S1 C33 H33A 108.3
S1 C33 H33B 108.3
C32 C33 S1 115.8(3)
C32 C33 H33A 108.3
C32 C33 H33B 108.3
H33A C33 H33B 107.4
O1 C34 Fe1 178.4(4)
O2 C35 Fe1 178.7(4)
O3 C36 Fe1 177.7(4)
Cl1 C37 H37A 109.6
Cl1 C37 H37B 109.6
Cl2 C37 Cl1 110.3(3)
Cl2 C37 H37A 109.6
Cl2 C37 H37B 109.6
H37A C37 H37B 108.1
Fe1 D Ni1 104(3)
F3 B1 F1' 145.1(7)
F2 B1 F3 106.7(6)
F2 B1 F1 116.4(6)
F2 B1 F1' 75.4(6)
F2 B1 F4 111.0(6)
F1 B1 F3 108.7(6)
F1 B1 F1' 46.5(5)
F1 B1 F4 107.7(5)
F3' B1 F3 55.3(7)
F3' B1 F2 135.6(9)
F3' B1 F1 53.9(7)
F3' B1 F1' 98.2(8)
F3' B1 F4 113.0(9)
F2' B1 F3 77.8(8)
F2' B1 F2 29.2(6)
F2' B1 F1 132.4(9)
F2' B1 F1' 101.6(8)
F2' B1 F3' 119.1(10)
F2' B1 F4 115.8(8)
F4 B1 F3 105.8(6)
F4 B1 F1' 105.6(7)

loop_
_geom_bond_atom_site_label_1
_geom_bond_atom_site_label_2
_geom_bond_distance
Ni1 S1 2.2056(11)
Ni1 S2 2.2250(11)
Ni1 P1 2.1557(11)
Ni1 P2 2.1458(11)
Ni1 D 1.76(5)
Fe1 S1 2.3198(11)
Fe1 S2 2.3116(12)
Fe1 C34 1.814(5)
Fe1 C35 1.822(4)
Fe1 C36 1.805(5)
Fe1 D 1.55(6)
S1 C33 1.826(4)
S2 C31 1.822(5)
P1 C1 1.819(4)
P1 C7 1.813(4)
P1 C13 1.823(4)
P2 C14 1.822(4)
P2 C19 1.811(4)
P2 C25 1.828(4)
O1 C34 1.130(6)
O2 C35 1.131(6)
O3 C36 1.121(6)
C1 C2 1.401(6)
C1 C6 1.390(6)
C2 H2 0.9300
C2 C3 1.392(6)
C3 H3 0.9300
C3 C4 1.393(7)
C4 H4 0.9300
C4 C5 1.378(7)
C5 H5 0.9300
C5 C6 1.389(6)
C6 H6 0.9300
C7 C8 1.404(6)
C7 C12 1.388(6)
C8 H8 0.9300
C8 C9 1.387(6)
C9 H9 0.9300
C9 C10 1.375(6)
C10 H10 0.9300
C10 C11 1.387(6)
C11 H11 0.9300
C11 C12 1.384(6)
C12 H12 0.9300
C13 C14 1.392(6)
C13 C18 1.385(6)
C14 C15 1.392(6)
C15 H15 0.9300
C15 C16 1.378(7)
C16 H16 0.9300
C16 C17 1.388(8)
C17 H17 0.9300
C17 C18 1.382(7)
C18 H18 0.9300
C19 C20 1.393(6)
C19 C24 1.387(6)
C20 H20 0.9300
C20 C21 1.384(6)
C21 H21 0.9300
C21 C22 1.387(7)
C22 H22 0.9300
C22 C23 1.368(7)
C23 H23 0.9300
C23 C24 1.367(7)
C24 H24 0.9300
C25 C26 1.385(7)
C25 C30 1.397(7)
C26 H26 0.9300
C26 C27 1.402(7)
C27 H27 0.9300
C27 C28 1.366(10)
C28 H28 0.9300
C28 C29 1.389(10)
C29 H29 0.9300
C29 C30 1.384(8)
C30 H30 0.9300
C31 H31A 0.9700
C31 H31B 0.9700
C31 C32 1.512(7)
C32 H32A 0.9700
C32 H32B 0.9700
C32 C33 1.512(7)
C33 H33A 0.9700
C33 H33B 0.9700
F3 B1 1.430(9)
F2 B1 1.311(8)
F1 B1 1.361(8)
F1' B1 1.497(12)
F3' B1 1.307(13)
Cl1 C37 1.775(6)
Cl2 C37 1.755(5)
C37 H37A 0.9700
C37 H37B 0.9700
F2' B1 1.306(12)
B1 F4 1.374(7)

loop_
_geom_torsion_atom_site_label_1
_geom_torsion_atom_site_label_2
_geom_torsion_atom_site_label_3
_geom_torsion_atom_site_label_4
_geom_torsion
Ni1 S1 C33 C32 -6.1(4)
Ni1 S2 C31 C32 7.0(4)
Ni1 P1 C1 C2 -88.1(3)
Ni1 P1 C1 C6 86.8(3)
Ni1 P1 C7 C8 -160.2(3)
Ni1 P1 C7 C12 25.1(3)
Ni1 P1 C13 C14 -2.2(3)
Ni1 P1 C13 C18 178.0(3)
Ni1 P2 C14 C13 12.8(3)
Ni1 P2 C14 C15 -169.5(3)
Ni1 P2 C19 C20 64.9(4)
Ni1 P2 C19 C24 -107.1(3)
Ni1 P2 C25 C26 9.7(4)
Ni1 P2 C25 C30 -168.7(3)
Fe1 S1 C33 C32 69.4(4)
Fe1 S2 C31 C32 -68.3(4)
S1 Ni1 S2 Fe1 49.70(4)
S1 Ni1 S2 C31 -53.25(17)
S1 Ni1 P1 C1 -54.80(16)
S1 Ni1 P1 C7 70.34(14)
S1 Ni1 P1 C13 -170.88(13)
S1 Ni1 P2 C14 57(2)
S1 Ni1 P2 C19 -60(2)
S1 Ni1 P2 C25 177(100)
S1 Ni1 D Fe1 -44(2)
S1 Fe1 S2 Ni1 -46.78(4)
S1 Fe1 S2 C31 59.05(16)
S1 Fe1 C34 O1 70(15)
S1 Fe1 C35 O2 61(22)
S1 Fe1 C36 O3 57(11)
S1 Fe1 D Ni1 42(2)
S2 Ni1 S1 Fe1 -49.39(4)
S2 Ni1 S1 C33 52.90(17)
S2 Ni1 P1 C1 -158(6)
S2 Ni1 P1 C7 -33(6)
S2 Ni1 P1 C13 86(6)
S2 Ni1 P2 C14 169.60(14)
S2 Ni1 P2 C19 52.69(15)
S2 Ni1 P2 C25 -70.69(15)
S2 Ni1 D Fe1 47(2)
S2 Fe1 S1 Ni1 47.25(4)
S2 Fe1 S1 C33 -59.55(17)
S2 Fe1 C34 O1 17(15)
S2 Fe1 C35 O2 146(22)
S2 Fe1 C36 O3 -7(12)
S2 Fe1 D Ni1 -44(2)
S2 C31 C32 C33 62.2(5)
P1 Ni1 S1 Fe1 131.12(4)
P1 Ni1 S1 C33 -126.59(17)
P1 Ni1 S2 Fe1 153(6)
P1 Ni1 S2 C31 50(6)
P1 Ni1 P2 C14 -10.92(14)
P1 Ni1 P2 C19 -127.82(15)
P1 Ni1 P2 C25 108.79(15)
P1 Ni1 D Fe1 -133(2)
P1 C1 C2 C3 176.6(4)
P1 C1 C6 C5 -175.0(3)
P1 C7 C8 C9 -176.2(3)
P1 C7 C12 C11 175.4(3)
P1 C13 C14 P2 -6.8(4)
P1 C13 C14 C15 175.4(3)
P1 C13 C18 C17 -178.4(3)
P2 Ni1 S1 Fe1 63(2)
P2 Ni1 S1 C33 165(2)
P2 Ni1 S2 Fe1 -129.11(4)
P2 Ni1 S2 C31 127.94(17)
P2 Ni1 P1 C1 124.01(16)
P2 Ni1 P1 C7 -110.86(14)
P2 Ni1 P1 C13 7.93(14)
P2 Ni1 D Fe1 136(2)
P2 C14 C15 C16 -173.0(4)
P2 C19 C20 C21 -172.1(3)
P2 C19 C24 C23 172.1(4)
P2 C25 C26 C27 -179.8(3)
P2 C25 C30 C29 178.9(4)
C1 P1 C7 C8 -31.9(4)
C1 P1 C7 C12 153.4(3)
C1 P1 C13 C14 -124.5(3)
C1 P1 C13 C18 55.7(4)
C1 C2 C3 C4 -2.4(7)
C2 C1 C6 C5 -0.1(6)
C2 C3 C4 C5 1.8(7)
C3 C4 C5 C6 -0.3(7)
C4 C5 C6 C1 -0.5(7)
C6 C1 C2 C3 1.6(6)
C7 P1 C1 C2 143.5(3)
C7 P1 C1 C6 -41.5(4)
C7 P1 C13 C14 121.4(3)
C7 P1 C13 C18 -58.4(4)
C7 C8 C9 C10 0.9(6)
C8 C7 C12 C11 0.6(6)
C8 C9 C10 C11 0.6(6)
C9 C10 C11 C12 -1.6(6)
C10 C11 C12 C7 1.0(6)
C12 C7 C8 C9 -1.5(6)
C13 P1 C1 C2 30.6(4)
C13 P1 C1 C6 -154.4(3)
C13 P1 C7 C8 79.6(4)
C13 P1 C7 C12 -95.1(3)
C13 C14 C15 C16 4.6(7)
C14 P2 C19 C20 -53.9(4)
C14 P2 C19 C24 134.1(4)
C14 P2 C25 C26 130.7(3)
C14 P2 C25 C30 -47.7(4)
C14 C13 C18 C17 1.8(6)
C14 C15 C16 C17 -1.5(8)
C15 C16 C17 C18 -1.4(8)
C16 C17 C18 C13 1.3(7)
C18 C13 C14 P2 173.0(3)
C18 C13 C14 C15 -4.8(6)
C19 P2 C14 C13 133.8(3)
C19 P2 C14 C15 -48.5(4)
C19 P2 C25 C26 -116.3(3)
C19 P2 C25 C30 65.3(4)
C19 C20 C21 C22 -0.1(7)
C20 C19 C24 C23 0.1(6)
C20 C21 C22 C23 -0.3(7)
C21 C22 C23 C24 0.7(7)
C22 C23 C24 C19 -0.6(7)
C24 C19 C20 C21 0.2(6)
C25 P2 C14 C13 -112.1(3)
C25 P2 C14 C15 65.6(4)
C25 P2 C19 C20 -167.4(3)
C25 P2 C19 C24 20.5(4)
C25 C26 C27 C28 1.3(7)
C26 C25 C30 C29 0.5(7)
C26 C27 C28 C29 -0.3(7)
C27 C28 C29 C30 -0.6(7)
C28 C29 C30 C25 0.5(7)
C30 C25 C26 C27 -1.4(6)
C31 C32 C33 S1 -62.8(5)
C34 Fe1 S1 Ni1 -6.5(7)
C34 Fe1 S1 C33 -113.3(7)
C34 Fe1 S2 Ni1 123.04(14)
C34 Fe1 S2 C31 -131.1(2)
C34 Fe1 C35 O2 -125(22)
C34 Fe1 C36 O3 -111(11)
C34 Fe1 D Ni1 -133(2)
C35 Fe1 S1 Ni1 144.50(14)
C35 Fe1 S1 C33 37.7(2)
C35 Fe1 S2 Ni1 -141.02(14)
C35 Fe1 S2 C31 -35.2(2)
C35 Fe1 C34 O1 -81(15)
C35 Fe1 C36 O3 152(11)
C35 Fe1 D Ni1 13(24)
C36 Fe1 S1 Ni1 -116.85(15)
C36 Fe1 S1 C33 136.3(2)
C36 Fe1 S2 Ni1 18.0(5)
C36 Fe1 S2 C31 123.8(5)
C36 Fe1 C34 O1 180(100)
C36 Fe1 C35 O2 -27(22)
C36 Fe1 D Ni1 131(2)
D Ni1 S1 Fe1 28.7(17)
D Ni1 S1 C33 131.0(18)
D Ni1 S2 Fe1 -30.2(18)
D Ni1 S2 C31 -133.1(19)
D Ni1 P1 C1 25.1(19)
D Ni1 P1 C7 150.2(19)
D Ni1 P1 C13 -91.0(19)
D Ni1 P2 C14 91.4(17)
D Ni1 P2 C19 -25.5(17)
D Ni1 P2 C25 -148.9(17)
D Fe1 S1 Ni1 -33(2)
D Fe1 S1 C33 -140(2)
D Fe1 S2 Ni1 35(2)
D Fe1 S2 C31 140(2)
D Fe1 C34 O1 96(15)
D Fe1 C35 O2 90(31)
D Fe1 C36 O3 -24(11)
